data_2003928
loop_
_publ_author_name
'Ebihara, M.'
'Imai, T.'
'Kawamura, T.'

_publ_section_title
;
 Hexamolybdenum Cluster with One Telluride and Seven Chloride Capping
 Ligands
;
_journal_issue 9
_journal_name_full 'Acta Crystallographica Section C'
_journal_page_first 1743
_journal_page_last 1745
_journal_paper_doi 10.1107/S0108270194013466
_journal_volume 51
_journal_year 1995
_chemical_formula_moiety 'C24 H60 Cl13 Mo6 N3 Te1'
_chemical_formula_sum 'C24 H60 Cl13 Mo6 N3 Te'
_chemical_formula_weight 1554.89
_chemical_name_systematic
;
Tetraethylammonium hepta-\m3-chloro-\m3-teluro-hexachlorohexamolybdate
;
_space_group_IT_number 136
_symmetry_cell_setting tetragonal
_symmetry_space_group_name_Hall '-P 4n 2n'
_symmetry_space_group_name_H-M 'P 42/m n m'
_cell_angle_alpha 90
_cell_angle_beta 90
_cell_angle_gamma 90
_cell_formula_units_Z 2
_cell_length_a 11.995(1)
_cell_length_b 11.995(1)
_cell_length_c 16.692(2)
_cell_measurement_reflns_used 25
_cell_measurement_temperature 296
_cell_measurement_theta_max 15.0
_cell_measurement_theta_min 12.1
_cell_volume 2401.6(4)
_computing_cell_refinement 'MSC/AFC Diffractometer Control Software'
_computing_data_collection
;MSC/AFC Diffractometer Control Software (Molecular Structure Corporation,
 1988)
;
_computing_data_reduction 'PROCESS TEXSAN (Molecular Structure Corporation, 1993)'
_computing_publication_material 'TABLES TEXSAN'
_computing_structure_refinement 'LS TEXSAN'
_computing_structure_solution 'PROCESS TEXSAN (Molecular Structure Corporation, 1993)'
_diffrn_ambient_temperature 296
_diffrn_measurement_device AFC7R
_diffrn_measurement_method \w/2\q
_diffrn_radiation_monochromator graphite
_diffrn_radiation_source 'Rigaku rotating anode'
_diffrn_radiation_type 'Molybdenum K\a'
_diffrn_radiation_wavelength 0.7107
_diffrn_reflns_av_R_equivalents 0.0459
_diffrn_reflns_limit_h_max 15
_diffrn_reflns_limit_h_min 0
_diffrn_reflns_limit_k_max 15
_diffrn_reflns_limit_k_min 0
_diffrn_reflns_limit_l_max 21
_diffrn_reflns_limit_l_min 0
_diffrn_reflns_number 3124
_diffrn_reflns_theta_max 27.5
_diffrn_standards_decay_% 0.29
_diffrn_standards_interval_count 150
_diffrn_standards_number 3
_exptl_absorpt_coefficient_mu 2.857
_exptl_absorpt_correction_T_max 0.998
_exptl_absorpt_correction_T_min 0.844
_exptl_absorpt_correction_type 'empirical, \y scan'
_exptl_crystal_colour 'orange brown'
_exptl_crystal_density_diffrn 2.150
_exptl_crystal_description prismatic
_exptl_crystal_F_000 1500.00
_exptl_crystal_size_max 0.15
_exptl_crystal_size_mid 0.05
_exptl_crystal_size_min 0.05
_refine_diff_density_max 0.63
_refine_diff_density_min -0.52
_refine_ls_goodness_of_fit_obs 1.52
_refine_ls_hydrogen_treatment noref
_refine_ls_matrix_type full
_refine_ls_number_constraints 69
_refine_ls_number_parameters 76
_refine_ls_number_reflns 988
_refine_ls_number_restraints 0
_refine_ls_R_factor_obs 0.0380
_refine_ls_shift/esd_max 0.01
_refine_ls_structure_factor_coef F
_refine_ls_weighting_details 'w = 1/[\s^2^(F)+(0.017F)^2^/4]'
_refine_ls_weighting_scheme calc
_refine_ls_wR_factor_obs 0.0430
_reflns_number_observed 988
_reflns_number_total 1663
_reflns_observed_criterion I>2\s(I)
_cod_data_source_file na1128.cif
_cod_data_source_block Mo6Cl7Te
_cod_depositor_comments
;
The following automatic conversions were performed:

'_refine_ls_weighting_scheme' value 'calc w =
1/[\s^2^(F)+(0.017F)^2^/4]' was changed to 'calc'. New tag
'_refine_ls_weighting_details' was created. The value of the new tag
was set to 'w = 1/[\s^2^(F)+(0.017F)^2^/4]'.

Automatic conversion script
Id: cif_fix_values 3143 2015-03-26 13:38:13Z robertas 
;
_cod_original_cell_volume 2401.7(3)
_cod_original_sg_symbol_H-M 'P 42/m n m '
_cod_original_formula_sum 'C24 H60 Cl13 Mo6 N3 Te1'
_cod_database_code 2003928

loop_
_symmetry_equiv_pos_as_xyz
'   +x,   +y,   +z'
'   -x,   -y,   +z'
1/2+x,1/2-y,1/2+z
1/2-x,1/2+y,1/2+z
'   +y,   +x,   +z'
'   -y,   -x,   +z'
1/2+y,1/2-x,1/2+z
1/2-y,1/2+x,1/2+z
'   -x,   -y,   -z'
'   +x,   +y,   -z'
1/2-x,1/2+y,1/2-z
1/2+x,1/2-y,1/2-z
'   -y,   -x,   -z'
'   +y,   +x,   -z'
1/2-y,1/2+x,1/2-z
1/2+y,1/2-x,1/2-z

loop_
_atom_site_aniso_label
_atom_site_aniso_U_11
_atom_site_aniso_U_22
_atom_site_aniso_U_33
_atom_site_aniso_U_12
_atom_site_aniso_U_13
_atom_site_aniso_U_23
Mo1 0.0300(3) 0.0300 0.0399(4) -0.0039(3) -0.0025(3) 0.0025
Mo2 0.0285(4) 0.0285 0.0409(7) -0.0062(5) 0.0000 0.0000
Te1 0.0410(10) 0.0450(10) 0.064(2) -0.0060(10) 0.0000 0.0000
Te2 0.0508(7) 0.0508 0.0720(10) -0.0011(9) -0.0052(7) -0.0052
Cl1 0.041 0.045 0.064 -0.006 0.0000 0.0000
Cl2 0.0508 0.0508 0.072 -0.0011 -0.0052 -0.0052
Cl3 0.0650(10) 0.065 0.071(2) -0.003(2) -0.0240(10) 0.024
Cl4 0.049(2) 0.049 0.103(4) -0.023(2) 0.0000 0.0000
N1 0.045(7) 0.045 0.08(2) 0.001(9) 0.0000 0.0000
N2 0.047(5) 0.047 0.067(9) 0.0000 0.0000 0.0000
C1 0.13(2) 0.13 0.06(2) 0.08(2) 0.010(10) -0.01
C2 0.27(3) 0.27 0.030(10) 0.13(3) 0.0000 0.0000
C3 0.030(10) 0.040(10) 0.18(3) 0.012(9) 0.0000 0.0000
C4 0.080(10) 0.08 0.26(4) -0.020(10) 0.0000 0.0000
C5 0.054(5) 0.080(6) 0.087(7) -0.011(5) 0.019(5) 0.031(5)
C6 0.101(9) 0.123(10) 0.114(9) 0.012(7) 0.017(7) 0.088(8)

loop_
_atom_site_label
_atom_site_occupancy
_atom_site_fract_x
_atom_site_fract_y
_atom_site_fract_z
_atom_site_U_iso_or_equiv
_atom_site_thermal_displace_type
Mo1 1.0 0.57709(5) 0.42291 0.57842(5) 0.0333(3) Uij
Mo2 1.0 0.60861(7) 0.60861 0.5 0.0326(4) Uij
Te1 0.058 0.7547(2) 0.4573(2) 0.5 0.050(1) Uij
Te2 0.192 0.3909(1) 0.3909 0.6561(1) 0.0579(8) Uij
Cl1 0.942 0.7547 0.4573 0.5 0.050 Uij
Cl2 0.808 0.3909 0.3909 0.6561 0.0579 Uij
Cl3 1.0 0.6831(2) 0.3169 0.6798(2) 0.067(1) Uij
Cl4 1.0 0.7530(2) 0.7530 0.5 0.067(4) Uij
N1 1.0 0.5 0.5 0.0 0.056(8) Uij
N2 1.0 0.5 0.0 0.25 0.053(5) Uij
C1 0.5 0.556(2) 0.444 -0.080(2) 0.11(1) Uij
C2 1.0 0.5 0.5 -0.156(1) 0.19(1) Uij
C3 0.5 0.376(2) 0.480(2) 0.0 0.08(1) Uij
C4 1.0 0.348(1) 0.348 0.0 0.14(1) Uij
C5 1.0 0.5836(7) 0.0667(8) 0.1981(5) 0.074(6) Uij
C6 1.0 0.5269(9) 0.1431(9) 0.1372(6) 0.113(9) Uij

loop_
_atom_type_symbol
_atom_type_scat_source
_atom_type_scat_dispersion_real
_atom_type_scat_dispersion_imag
C 'International Tables' 0.003 0.002
H 'International Tables' 0.000 0.000
N 'International Tables' 0.006 0.003
Mo 'International Tables' -1.683 0.686
Cl 'International Tables' 0.148 0.159
Te 'International Tables' -0.531 1.675

loop_
_geom_angle_atom_site_label_1
_geom_angle_atom_site_label_2
_geom_angle_atom_site_label_3
_geom_angle_site_symmetry_1
_geom_angle_site_symmetry_3
_geom_angle
_geom_angle_publ_flag
Mo1 Mo1 Mo1 10_556 2_665 90.00 yes
Mo1 Mo1 Mo2 10_556 . 59.91(2) yes
Mo1 Mo1 Mo2 10_556 2_665 59.91(2) no
Mo1 Mo1 Te1 10_556 . 58.90(3) yes
Mo1 Mo1 Te1 10_556 6_665 58.90(3) no
Mo1 Mo1 Te2 10_556 . 119.78(4) yes
Mo1 Mo1 Te2 10_556 2_665 119.78(4) no
Mo1 Mo1 Cl3 10_556 . 133.26(8) yes
Mo1 Mo1 Mo2 2_665 . 59.94(2) yes
Mo1 Mo1 Mo2 2_665 2_665 59.94(2) no
Mo1 Mo1 Te1 2_665 . 118.64(5) yes
Mo1 Mo1 Te1 2_665 6_665 118.64(5) no
Mo1 Mo1 Te2 2_665 . 59.93(3) yes
Mo1 Mo1 Te2 2_665 2_665 59.93(3) no
Mo1 Mo1 Cl3 2_665 . 136.73(8) yes
Mo2 Mo1 Mo2 . 2_665 89.76(4) yes
Mo2 Mo1 Te1 . . 58.69(5) yes
Mo2 Mo1 Te1 . 6_665 118.80(4) yes
Mo2 Mo1 Te2 . . 119.89(4) yes
Mo2 Mo1 Te2 . 2_665 59.87(4) yes
Mo2 Mo1 Cl3 . . 135.09(2) yes
Mo2 Mo1 Te1 2_665 . 118.80(4) no
Mo2 Mo1 Te1 2_665 6_665 58.69(5) no
Mo2 Mo1 Te2 2_665 . 59.87(4) no
Mo2 Mo1 Te2 2_665 2_665 119.89(4) no
Mo2 Mo1 Cl3 2_665 . 135.09(2) no
Te1 Mo1 Te1 . 6_665 90.40(9) yes
Te1 Mo1 Te2 . . 178.32(6) yes
Te1 Mo1 Te2 . 2_665 89.64(6) yes
Te1 Mo1 Cl3 . . 90.29(7) yes
Te1 Mo1 Te2 6_665 . 89.64(6) yes
Te1 Mo1 Te2 6_665 2_665 178.32(6) yes
Te1 Mo1 Cl3 6_665 . 90.29(7) yes
Te2 Mo1 Te2 . 2_665 90.27(8) yes
Te2 Mo1 Cl3 . . 91.39(7) yes
Te2 Mo1 Cl3 2_665 . 91.39(7) no
Mo1 Mo2 Mo1 . 10_556 60.17(4) yes
Mo1 Mo2 Mo1 . 2_665 60.11(4) yes
Mo1 Mo2 Mo1 . 9_666 90.24(4) yes
Mo1 Mo2 Te1 . . 59.13(5) yes
Mo1 Mo2 Te1 . 5 119.23(6) yes
Mo1 Mo2 Te2 . 2_665 60.06(4) yes
Mo1 Mo2 Te2 . 9_666 120.23(5) yes
Mo1 Mo2 Cl4 . . 134.88(2) yes
Mo1 Mo2 Mo1 10_556 2_665 90.24(4) yes
Mo1 Mo2 Mo1 10_556 9_666 60.11(4) yes
Mo1 Mo2 Te1 10_556 . 59.13(5) yes
Mo1 Mo2 Te1 10_556 5 119.23(6) yes
Mo1 Mo2 Te2 10_556 2_665 120.23(5) yes
Mo1 Mo2 Te2 10_556 9_666 60.06(4) yes
Mo1 Mo2 Cl4 10_556 . 134.88(2) yes
Mo1 Mo2 Mo1 2_665 9_666 60.17(4) yes
Mo1 Mo2 Te1 2_665 . 119.23(6) no
Mo1 Mo2 Te1 2_665 5 59.13(5) no
Mo1 Mo2 Te2 2_665 2_665 60.06(4) no
Mo1 Mo2 Te2 2_665 9_666 120.23(5) no
Mo1 Mo2 Cl4 2_665 . 134.88(2) no
Mo1 Mo2 Te1 9_666 . 119.23(6) no
Mo1 Mo2 Te1 9_666 5 59.13(5) no
Mo1 Mo2 Te2 9_666 2_665 120.23(5) no
Mo1 Mo2 Te2 9_666 9_666 60.06(4) no
Mo1 Mo2 Cl4 9_666 . 134.88(2) no
Te1 Mo2 Te1 . 5 178.00(10) yes
Te1 Mo2 Te2 . 2_665 90.00(2) yes
Te1 Mo2 Te2 . 9_666 90.00(2) yes
Te1 Mo2 Cl4 . . 91.01(6) yes
Te1 Mo2 Te2 5 2_665 90.00(2) yes
Te1 Mo2 Te2 5 9_666 90.00(2) yes
Te1 Mo2 Cl4 5 . 91.01(6) yes
Te2 Mo2 Te2 2_665 9_666 179.70(10) yes
Te2 Mo2 Cl4 2_665 . 89.83(5) yes
Te2 Mo2 Cl4 9_666 . 89.83(5) yes
Mo1 Te1 Mo1 . 10_556 62.20(6) yes
Mo1 Te1 Mo2 . . 62.18(6) yes
Mo1 Te1 Mo2 10_556 . 62.18(6) yes
Mo1 Te2 Mo1 . 2_665 60.12(5) yes
Mo1 Te2 Mo2 . 2_665 60.08(5) yes
Mo1 Te2 Mo2 2_665 2_665 60.08(5) yes
C1 N1 C1 . 10 108(2) no
C1 N1 C1 . 2_665 71(2) no
C1 N1 C1 . 9_665 180.0000 no
C1 N1 C3 . . 110.1(6) no
C1 N1 C3 . 5 69.9(6) no
C1 N1 C3 . 2_665 69.9(6) no
C1 N1 C3 . 6_665 110.1(6) no
C1 N1 C1 10 2_665 180.0000 no
C1 N1 C1 10 9_665 71.0(10) no
C1 N1 C3 10 . 110.1(6) no
C1 N1 C3 10 5. 69.9(6) no
C1 N1 C3 10 2_665 69.9(6) no
C1 N1 C3 10 6_665 110.1(6) no
C1 N1 C1 2_665 9_665 108.0(10) no
C1 N1 C3 2_665 . 69.9(6) no
C1 N1 C3 2_665 5 110.1(6) no
C1 N1 C3 2_665 2_665 110.1(6) no
C1 N1 C3 2_665 6_665 69.9(6) no
C1 N1 C3 9_665 . 69.9(6) no
C1 N1 C3 9_665 5 110.1(6) no
C1 N1 C3 9_665 2_665 110.1(6) no
C1 N1 C3 9_665 6_665 69.9(6) no
C3 N1 C3 . 5 72.0(10) no
C3 N1 C3 . 2_665 180.0000 no
C3 N1 C3 . 6_665 107.0(10) no
C3 N1 C3 5 2_665 107.0(10) no
C3 N1 C3 5 6_665 180.0000 no
C3 N1 C3 2_665 6_665 72.0(10) no
C5 N2 C5 . 16 108.3(3) no
C5 N2 C5 . 15_545 108.3(3) no
C5 N2 C5 . 2_655 111.9(7) no
C5 N2 C5 16 15_545 111.9(7) no
C5 N2 C5 16 2_665 108.3(3) no
C5 N2 C5 15_545 2_665 108.3(3) no
N1 C1 C2 . . 107.0(10) no
N1 C1 C3 . 5 52.0(10) no
N1 C1 C3 . 2_665 52.0(10) no
C2 C1 C3 . 5 124.0(10) no
C2 C1 C3 . 2_665 124.0(10) no
C3 C1 C3 5 2_665 85.0(10) no
C1 C2 C1 . 2_665 73.0(10) no
N1 C3 C1 . 2_665 58.0(10) no
N1 C3 C1 . 9_665 58.0(10) no
N1 C3 C3 . 5 53.9(9) no
N1 C3 C4 . . 110.0(10) no
C1 C3 C1 2_665 9_665 94.0(10) no
C1 C3 C3 2_665 5 92.0(10) no
C1 C3 C4 2_665 . 125.0(10) no
C1 C3 C3 9_665 5 92.0(10) no
C1 C3 C4 9_665 . 125.0(10) no
C3 C3 C4 5 . 56.9(8) no
C3 C4 C3 . 5 66.0(10) no
N2 C5 C6 . . 113.2(7) no

loop_
_geom_bond_atom_site_label_1
_geom_bond_atom_site_label_2
_geom_bond_site_symmetry_2
_geom_bond_distance
_geom_bond_publ_flag
Mo1 Mo1 10_556 2.618(2) yes
Mo1 Mo1 2_665 2.616(2) yes
Mo1 Mo2 . 2.6110(10) yes
Mo1 Mo2 2_665 2.6110(10) no
Mo1 Te1 . 2.534(2) yes
Mo1 Te1 6_665 2.534(2) no
Mo1 Te2 . 2.611(2) yes
Mo1 Te2 2_665 2.611(2) no
Mo1 Cl3 . 2.470(3) yes
Mo2 Te1 . 2.523(2) yes
Mo2 Te1 5 2.523(2) yes
Mo2 Te2 2_665 2.606(2) yes
Mo2 Te2 9_666 2.606(2) yes
Mo2 Cl4 . 2.449(4) yes
N1 C1 . 1.64(3) no
N1 C1 10 1.64(3) no
N1 C1 2_665 1.64(3) no
N1 C1 9_665 1.64(3) no
N1 C3 . 1.51(2) no
N1 C3 5 1.51(2) no
N1 C3 2_665 1.51(2) no
N1 C3 6_665 1.51(2) no
N2 C5 . 1.548(7) no
N2 C5 16 1.548(7) no
N2 C5 15_545 1.548(7) no
N2 C5 2_655 1.548(7) no
C1 C2 . 1.59(3) no
C1 C3 5 1.80(2) no
C1 C3 2_665 1.80(2) no
C3 C3 5 1.78(4) no
C3 C4 . 1.63(3) no
C5 C6 . 1.530(10) no
